data_2203179
loop_
_publ_author_name
'Zhang Hong'
'Kui-Wu Wang'
'Yuan Jiang Pan'

_publ_section_title 1-Cyclohexylmethoxymethyl-5-[2-hydroxy-1-(hydroxymethyl)ethylamino]cyclohexane-1,2,3,4-tetraol
_journal_issue 2
_journal_name_full 'Acta Crystallographica Section E'
_journal_page_first o299
_journal_page_last o300
_journal_paper_doi 10.1107/S1600536804001564
_journal_volume 60
_journal_year 2004
_chemical_formula_iupac 'C17 H33 N O7'
_chemical_formula_moiety 'C17 H33 N O7'
_chemical_formula_sum 'C17 H33 N O7'
_chemical_formula_weight 363.44
_chemical_name_systematic
;1-Cyclohexylmethoxymethyl-5-[2-hydroxy-1-(hydroxymethyl)ethylamino]cyclohexane-
1,2,3,4-tetraol
;
_space_group_IT_number 4
_symmetry_cell_setting monoclinic
_symmetry_space_group_name_Hall 'P 2yb'
_symmetry_space_group_name_H-M 'P 1 21 1'
_atom_sites_solution_hydrogens geom
_atom_sites_solution_primary direct
_atom_sites_solution_secondary difmap
_audit_creation_method SHELXL-97
_cell_angle_alpha 90.00
_cell_angle_beta 94.88(2)
_cell_angle_gamma 90.00
_cell_formula_units_Z 2
_cell_length_a 8.437(2)
_cell_length_b 6.8530(10)
_cell_length_c 16.011(3)
_cell_measurement_reflns_used 33
_cell_measurement_temperature 296(2)
_cell_measurement_theta_max 15.19
_cell_measurement_theta_min 4.72
_cell_volume 922.4(3)
_computing_cell_refinement XSCANS
_computing_data_collection 'XSCANS (Siemens, 1994)'
_computing_data_reduction 'SHELXTL (Siemens, 1991)'
_computing_molecular_graphics 'XP in SHELXTL'
_computing_publication_material
;
SHELXTL, ORTEPII (Burnett & Johnson, 1996) and
ORTEP-3 for Windows (Farrugia, 1997)
;
_computing_structure_refinement 'SHELXL97 (Sheldrick, 1997)'
_computing_structure_solution 'SHELXS97 (Sheldrick, 1997)'
_diffrn_ambient_temperature 296(2)
_diffrn_measured_fraction_theta_full 1.000
_diffrn_measured_fraction_theta_max 1.000
_diffrn_measurement_device_type 'Siemens P4'
_diffrn_measurement_method \w
_diffrn_radiation_monochromator graphite
_diffrn_radiation_source 'fine-focus sealed tube'
_diffrn_radiation_type MoK\a
_diffrn_radiation_wavelength 0.71073
_diffrn_reflns_av_R_equivalents 0.0112
_diffrn_reflns_av_sigmaI/netI 0.0280
_diffrn_reflns_limit_h_max 11
_diffrn_reflns_limit_h_min -10
_diffrn_reflns_limit_k_max 9
_diffrn_reflns_limit_k_min -8
_diffrn_reflns_limit_l_max 21
_diffrn_reflns_limit_l_min -21
_diffrn_reflns_number 4872
_diffrn_reflns_theta_full 28.74
_diffrn_reflns_theta_max 28.74
_diffrn_reflns_theta_min 1.28
_diffrn_standards_decay_% 2.51
_diffrn_standards_interval_count 97
_diffrn_standards_number 3
_exptl_absorpt_coefficient_mu 0.100
_exptl_absorpt_correction_type none
_exptl_crystal_colour colorless
_exptl_crystal_density_diffrn 1.309
_exptl_crystal_density_method 'not measured'
_exptl_crystal_description chunk
_exptl_crystal_F_000 396
_exptl_crystal_size_max 0.56
_exptl_crystal_size_mid 0.50
_exptl_crystal_size_min 0.20
_refine_diff_density_max 0.208
_refine_diff_density_min -0.132
_refine_ls_extinction_method none
_refine_ls_goodness_of_fit_ref 0.967
_refine_ls_hydrogen_treatment constr
_refine_ls_matrix_type full
_refine_ls_number_parameters 285
_refine_ls_number_reflns 2590
_refine_ls_number_restraints 89
_refine_ls_restrained_S_all 0.965
_refine_ls_R_factor_all 0.0446
_refine_ls_R_factor_gt 0.0357
_refine_ls_shift/su_max 0.001
_refine_ls_shift/su_mean 0.000
_refine_ls_structure_factor_coef Fsqd
_refine_ls_weighting_details 'calc w = 1/[\s^2^(Fo^2^)+(0.0556P)^2^] where P = (Fo^2^+2Fc^2^)/3'
_refine_ls_weighting_scheme calc
_refine_ls_wR_factor_gt 0.0847
_refine_ls_wR_factor_ref 0.0875
_reflns_number_gt 2131
_reflns_number_total 2590
_reflns_threshold_expression I>2\s(I)
_cod_data_source_file dn6110.cif
_cod_data_source_block I
_cod_original_sg_symbol_H-M 'P 21'
_cod_database_code 2203179
_cod_database_fobs_code 2203179

loop_
_symmetry_equiv_pos_as_xyz
'x, y, z'
'-x, y+1/2, -z'

loop_
_atom_site_label
_atom_site_fract_x
_atom_site_fract_y
_atom_site_fract_z
_atom_site_U_iso_or_equiv
_atom_site_adp_type
_atom_site_calc_flag
_atom_site_refinement_flags
_atom_site_occupancy
_atom_site_disorder_assembly
_atom_site_disorder_group
_atom_site_type_symbol
O1 0.57755(13) 0.5097(2) 0.85655(7) 0.0342(3) Uani d D 1 . . O
H1 0.5162 0.4199 0.8643 0.051 Uiso calc RD 1 . . H
O2 0.83954(15) 0.5761(2) 0.97494(8) 0.0358(3) Uani d D 1 . . O
H2 0.9259 0.6276 0.9697 0.054 Uiso calc RD 1 . . H
O3 0.86498(14) 0.2105(2) 1.05207(7) 0.0366(3) Uani d D 1 . . O
H3 0.8158 0.2078 1.0941 0.055 Uiso calc RD 1 . . H
O4 0.65721(15) -0.0827(2) 0.98326(8) 0.0377(3) Uani d D 1 . . O
H4 0.6822 -0.1944 0.9716 0.057 Uiso calc RD 1 . . H
O5 0.74156(16) 0.6273(2) 0.71577(8) 0.0414(3) Uani d . 1 . . O
O6 0.32776(19) -0.2435(3) 0.81935(10) 0.0561(4) Uani d . 1 . . O
H6 0.4055 -0.3156 0.8250 0.084 Uiso calc PR 0.71 A 1 H
H6D 0.2284 -0.2377 0.8059 0.084 Uiso d PR 0.29 A 2 H
N 0.47253(16) 0.1282(2) 0.86054(9) 0.0296(3) Uani d . 1 B . N
H1N 0.449(2) 0.053(4) 0.8983(12) 0.035 Uiso d . 1 . . H
C1 0.73086(19) 0.4315(3) 0.84219(10) 0.0283(4) Uani d . 1 . . C
C2 0.8274(2) 0.3994(3) 0.92724(11) 0.0287(4) Uani d . 1 . . C
H2A 0.9350 0.3585 0.9163 0.034 Uiso calc R 1 . . H
C3 0.75650(19) 0.2428(3) 0.97979(10) 0.0276(4) Uani d . 1 . . C
H3A 0.6540 0.2874 0.9972 0.033 Uiso calc R 1 . . H
C4 0.73413(19) 0.0520(3) 0.93179(10) 0.0289(4) Uani d . 1 . . C
H4A 0.8393 0.0000 0.9223 0.035 Uiso calc R 1 . . H
C5 0.63877(18) 0.0778(3) 0.84656(10) 0.0278(4) Uani d . 1 . . C
H5 0.6395 -0.0455 0.8156 0.033 Uiso calc R 1 . . H
C6 0.7144(2) 0.2375(3) 0.79565(10) 0.0304(4) Uani d . 1 . . C
H6A 0.8188 0.1944 0.7823 0.036 Uiso calc R 1 . . H
H6B 0.6496 0.2565 0.7433 0.036 Uiso calc R 1 . . H
C8 0.3470(2) -0.1097(3) 0.75441(12) 0.0398(5) Uani d . 1 B . C
H8A 0.2578 -0.1207 0.7122 0.048 Uiso calc R 1 . . H
H8B 0.4433 -0.1404 0.7281 0.048 Uiso calc R 1 . . H
C7 0.3568(2) 0.0989(3) 0.78791(11) 0.0329(4) Uani d D 1 . . C
H7A 0.389(2) 0.179(4) 0.7408(13) 0.039 Uiso d . 1 . . H
C9 0.1945(6) 0.1636(14) 0.8135(6) 0.0358(12) Uani d PDU 0.71 B 1 C
H9A 0.1158 0.1431 0.7666 0.043 Uiso calc PR 0.71 B 1 H
H9B 0.1659 0.0815 0.8592 0.043 Uiso calc PR 0.71 B 1 H
O7 0.1882(2) 0.3540(4) 0.83795(15) 0.0508(6) Uani d PDU 0.71 B 1 O
H7 0.2542 0.3729 0.8777 0.076 Uiso calc PR 0.71 B 1 H
C9B 0.197(2) 0.190(5) 0.7990(18) 0.071(10) Uani d PDU 0.29 B 2 C
H9B1 0.2131 0.3158 0.8261 0.085 Uiso calc PR 0.29 B 2 H
H9B2 0.1415 0.2124 0.7442 0.085 Uiso calc PR 0.29 B 2 H
O7B 0.1015(6) 0.0784(11) 0.8455(3) 0.0560(15) Uani d PDU 0.29 B 2 O
H7B 0.1498 0.0516 0.8906 0.084 Uiso calc PR 0.29 B 2 H
C10 0.8208(2) 0.5817(3) 0.79499(11) 0.0343(4) Uani d . 1 . . C
H10A 0.8333 0.6999 0.8283 0.041 Uiso calc R 1 . . H
H10B 0.9261 0.5319 0.7871 0.041 Uiso calc R 1 . . H
C11 0.8306(3) 0.7701(4) 0.67517(13) 0.0460(5) Uani d . 1 . . C
H11A 0.9344 0.7174 0.6660 0.055 Uiso calc R 1 . . H
H11B 0.8464 0.8836 0.7111 0.055 Uiso calc R 1 . . H
C12 0.7475(3) 0.8309(4) 0.59259(13) 0.0474(5) Uani d D 1 . . C
H12 0.638(3) 0.864(4) 0.6018(15) 0.057 Uiso d . 1 . . H
C13 0.8309(4) 1.0063(4) 0.55844(15) 0.0643(7) Uani d DU 1 D . C
H13A 0.8240 1.1147 0.5970 0.077 Uiso calc R 1 . . H
H13B 0.9425 0.9754 0.5559 0.077 Uiso calc R 1 . . H
C14 0.7622(4) 1.0693(5) 0.47234(17) 0.0796(9) Uani d DU 1 . . C
H14A 0.8183 1.1830 0.4540 0.096 Uiso calc R 1 C 1 H
H14B 0.6506 1.1022 0.4735 0.096 Uiso calc R 1 C 1 H
C15A 0.782(3) 0.900(2) 0.4133(7) 0.093(5) Uani d PDU 0.52 D 1 C
H15A 0.7359 0.9340 0.3576 0.112 Uiso calc PR 0.52 D 1 H
H15B 0.8939 0.8737 0.4100 0.112 Uiso calc PR 0.52 D 1 H
C16A 0.7011(14) 0.717(2) 0.4425(8) 0.090(4) Uani d PDU 0.52 D 1 C
H16A 0.5870 0.7383 0.4386 0.108 Uiso calc PR 0.52 D 1 H
H16B 0.7220 0.6100 0.4053 0.108 Uiso calc PR 0.52 D 1 H
C17A 0.756(2) 0.6601(17) 0.5313(6) 0.062(3) Uani d PDU 0.52 D 1 C
H17A 0.8653 0.6138 0.5331 0.075 Uiso calc PR 0.52 D 1 H
H17B 0.6909 0.5538 0.5488 0.075 Uiso calc PR 0.52 D 1 H
C15B 0.727(3) 0.911(2) 0.4095(9) 0.099(7) Uani d PDU 0.48 D 2 C
H15C 0.8262 0.8577 0.3928 0.119 Uiso calc PR 0.48 D 2 H
H15D 0.6683 0.9644 0.3601 0.119 Uiso calc PR 0.48 D 2 H
C16B 0.6301(16) 0.748(2) 0.4454(8) 0.087(4) Uani d PDU 0.48 D 2 C
H16C 0.5247 0.7954 0.4545 0.105 Uiso calc PR 0.48 D 2 H
H16D 0.6185 0.6403 0.4059 0.105 Uiso calc PR 0.48 D 2 H
C17B 0.713(2) 0.6764(18) 0.5281(8) 0.068(4) Uani d PDU 0.48 D 2 C
H17C 0.6473 0.5773 0.5511 0.081 Uiso calc PR 0.48 D 2 H
H17D 0.8128 0.6150 0.5167 0.081 Uiso calc PR 0.48 D 2 H

loop_
_atom_site_aniso_label
_atom_site_aniso_U_11
_atom_site_aniso_U_22
_atom_site_aniso_U_33
_atom_site_aniso_U_12
_atom_site_aniso_U_13
_atom_site_aniso_U_23
O1 0.0263(6) 0.0342(7) 0.0429(7) 0.0076(6) 0.0068(5) 0.0042(6)
O2 0.0350(6) 0.0303(7) 0.0419(7) -0.0038(6) 0.0024(5) -0.0056(6)
O3 0.0316(6) 0.0472(8) 0.0300(6) 0.0064(6) -0.0034(5) 0.0020(6)
O4 0.0443(7) 0.0290(7) 0.0407(7) -0.0005(6) 0.0084(6) 0.0056(6)
O5 0.0435(7) 0.0462(9) 0.0346(6) -0.0057(7) 0.0033(5) 0.0086(7)
O6 0.0515(9) 0.0469(9) 0.0716(10) 0.0055(8) 0.0159(8) 0.0077(9)
N 0.0231(6) 0.0364(9) 0.0295(7) 0.0012(6) 0.0042(5) -0.0003(7)
C1 0.0235(7) 0.0306(9) 0.0314(8) 0.0038(7) 0.0055(6) 0.0014(7)
C2 0.0246(7) 0.0280(9) 0.0339(9) 0.0022(7) 0.0045(6) -0.0025(8)
C3 0.0217(7) 0.0312(9) 0.0297(8) 0.0045(7) 0.0007(6) -0.0003(7)
C4 0.0262(8) 0.0277(9) 0.0330(8) 0.0042(7) 0.0039(7) 0.0014(7)
C5 0.0236(7) 0.0289(9) 0.0307(8) 0.0021(7) 0.0020(6) -0.0038(8)
C6 0.0262(8) 0.0361(10) 0.0294(8) 0.0032(8) 0.0052(6) -0.0001(8)
C8 0.0328(9) 0.0498(13) 0.0364(10) 0.0003(9) 0.0009(8) -0.0072(9)
C7 0.0260(8) 0.0418(11) 0.0307(8) 0.0017(8) 0.0007(7) 0.0008(9)
C9 0.020(2) 0.050(3) 0.037(3) 0.0037(17) -0.0009(14) -0.005(2)
O7 0.0418(11) 0.0456(13) 0.0646(14) 0.0157(11) 0.0024(10) -0.0064(12)
C9B 0.053(9) 0.10(2) 0.055(11) 0.010(9) 0.004(6) -0.001(9)
O7B 0.041(3) 0.077(4) 0.050(3) 0.008(3) 0.006(2) 0.006(3)
C10 0.0330(8) 0.0349(10) 0.0354(9) -0.0006(8) 0.0045(7) 0.0049(8)
C11 0.0536(12) 0.0467(12) 0.0392(10) -0.0076(11) 0.0129(9) 0.0054(10)
C12 0.0571(13) 0.0465(13) 0.0398(11) 0.0016(11) 0.0119(9) 0.0074(10)
C13 0.0957(19) 0.0518(15) 0.0470(12) -0.0107(15) 0.0156(13) 0.0101(12)
C14 0.114(2) 0.0678(19) 0.0572(14) -0.0082(19) 0.0061(15) 0.0257(16)
C15A 0.142(10) 0.104(9) 0.032(4) -0.011(6) 0.005(5) 0.013(5)
C16A 0.129(11) 0.084(6) 0.053(4) -0.027(7) -0.014(5) -0.005(4)
C17A 0.104(9) 0.050(4) 0.031(3) -0.007(4) -0.004(3) -0.005(3)
C15B 0.171(19) 0.078(8) 0.046(5) -0.024(8) -0.004(6) 0.021(5)
C16B 0.129(10) 0.086(7) 0.042(4) -0.039(7) -0.019(5) 0.020(5)
C17B 0.094(9) 0.052(5) 0.056(6) -0.008(5) 0.008(4) 0.016(4)

loop_
_atom_type_symbol
_atom_type_description
_atom_type_scat_dispersion_real
_atom_type_scat_dispersion_imag
_atom_type_scat_source
C C 0.0033 0.0016 'International Tables Vol C Tables 4.2.6.8 and 6.1.1.4'
H H 0.0000 0.0000 'International Tables Vol C Tables 4.2.6.8 and 6.1.1.4'
N N 0.0061 0.0033 'International Tables Vol C Tables 4.2.6.8 and 6.1.1.4'
O O 0.0106 0.0060 'International Tables Vol C Tables 4.2.6.8 and 6.1.1.4'

loop_
_geom_angle_atom_site_label_1
_geom_angle_atom_site_label_2
_geom_angle_atom_site_label_3
_geom_angle
_geom_angle_publ_flag
C1 O1 H1 109.5 ?
C2 O2 H2 109.5 ?
C3 O3 H3 109.5 ?
C4 O4 H4 109.5 ?
C10 O5 C11 109.46(14) y
C8 O6 H6 109.5 ?
C8 O6 H6D 87.5 ?
H6 O6 H6D 145.1 ?
C7 N C5 115.07(13) y
C7 N H1N 107.9(14) ?
C5 N H1N 104.6(14) ?
O1 C1 C10 108.79(15) y
O1 C1 C6 110.94(14) y
C10 C1 C6 112.14(13) y
O1 C1 C2 109.10(13) y
C10 C1 C2 106.73(13) y
C6 C1 C2 109.03(14) y
O2 C2 C3 108.43(13) ?
O2 C2 C1 111.02(14) ?
C3 C2 C1 112.78(14) ?
O2 C2 H2A 108.2 ?
C3 C2 H2A 108.2 ?
C1 C2 H2A 108.2 ?
O3 C3 C2 107.63(14) ?
O3 C3 C4 108.60(15) ?
C2 C3 C4 111.45(13) ?
O3 C3 H3A 109.7 ?
C2 C3 H3A 109.7 ?
C4 C3 H3A 109.7 ?
O4 C4 C3 107.87(13) ?
O4 C4 C5 110.97(14) ?
C3 C4 C5 112.54(14) ?
O4 C4 H4A 108.5 ?
C3 C4 H4A 108.5 ?
C5 C4 H4A 108.5 ?
N C5 C4 108.93(12) y
N C5 C6 110.85(15) y
C4 C5 C6 110.15(14) y
N C5 H5 109.0 ?
C4 C5 H5 109.0 ?
C6 C5 H5 109.0 ?
C1 C6 C5 112.76(13) ?
C1 C6 H6A 109.0 ?
C5 C6 H6A 109.0 ?
C1 C6 H6B 109.0 ?
C5 C6 H6B 109.0 ?
H6A C6 H6B 107.8 ?
O6 C8 C7 110.91(16) ?
O6 C8 H8A 109.5 ?
C7 C8 H8A 109.5 ?
O6 C8 H8B 109.5 ?
C7 C8 H8B 109.5 ?
H8A C8 H8B 108.0 ?
N C7 C9B 113.0(12) ?
N C7 C8 114.77(16) ?
C9B C7 C8 113.9(13) ?
N C7 C9 107.4(4) ?
C9B C7 C9 11.1(13) ?
C8 C7 C9 110.1(4) ?
N C7 H7A 108.6(13) ?
C9B C7 H7A 99.9(16) ?
C8 C7 H7A 105.0(13) ?
C9 C7 H7A 111.0(13) ?
O7 C9 C7 114.3(5) ?
O7 C9 H9A 108.7 ?
C7 C9 H9A 108.7 ?
O7 C9 H9B 108.7 ?
C7 C9 H9B 108.7 ?
H9A C9 H9B 107.6 ?
C9 O7 H7 109.5 ?
O7B C9B C7 113.8(18) ?
O7B C9B H9B1 108.8 ?
C7 C9B H9B1 108.8 ?
O7B C9B H9B2 108.8 ?
C7 C9B H9B2 108.8 ?
H9B1 C9B H9B2 107.7 ?
C9B O7B H7B 109.5 ?
O5 C10 C1 112.18(15) ?
O5 C10 H10A 109.2 ?
C1 C10 H10A 109.2 ?
O5 C10 H10B 109.2 ?
C1 C10 H10B 109.2 ?
H10A C10 H10B 107.9 ?
O5 C11 C12 111.58(18) ?
O5 C11 H11A 109.3 ?
C12 C11 H11A 109.3 ?
O5 C11 H11B 109.3 ?
C12 C11 H11B 109.3 ?
H11A C11 H11B 108.0 ?
C17B C12 C11 117.5(6) ?
C17B C12 C13 112.5(7) ?
C11 C12 C13 109.9(2) ?
C17B C12 C17A 14.3(14) ?
C11 C12 C17A 107.9(6) ?
C13 C12 C17A 109.0(6) ?
C17B C12 H12 97.9(18) ?
C11 C12 H12 108.0(14) ?
C13 C12 H12 110.2(17) ?
C17A C12 H12 111.8(18) ?
C14 C13 C12 113.7(3) ?
C14 C13 H13A 108.8 ?
C12 C13 H13A 108.8 ?
C14 C13 H13B 108.8 ?
C12 C13 H13B 108.8 ?
H13A C13 H13B 107.7 ?
C15B C14 C13 116.5(8) ?
C15B C14 C15A 17.8(17) ?
C13 C14 C15A 107.3(7) ?
C15B C14 H14A 117.1 ?
C13 C14 H14A 110.3 ?
C15A C14 H14A 110.3 ?
C15B C14 H14B 92.5 ?
C13 C14 H14B 110.3 ?
C15A C14 H14B 110.3 ?
H14A C14 H14B 108.5 ?
C16A C15A C14 111.4(11) ?
C16A C15A H15A 109.3 ?
C14 C15A H15A 109.3 ?
C16A C15A H15B 109.3 ?
C14 C15A H15B 109.3 ?
H15A C15A H15B 108.0 ?
C17A C16A C15A 113.2(10) ?
C17A C16A H16A 108.9 ?
C15A C16A H16A 108.9 ?
C17A C16A H16B 108.9 ?
C15A C16A H16B 108.9 ?
H16A C16A H16B 107.8 ?
C16A C17A C12 112.2(10) ?
C16A C17A H17A 109.2 ?
C12 C17A H17A 109.2 ?
C16A C17A H17B 109.2 ?
C12 C17A H17B 109.2 ?
H17A C17A H17B 107.9 ?
C14 C15B C16B 111.2(10) ?
C14 C15B H15C 109.4 ?
C16B C15B H15C 109.4 ?
C14 C15B H15D 109.4 ?
C16B C15B H15D 109.4 ?
H15C C15B H15D 108.0 ?
C17B C16B C15B 109.9(11) ?
C17B C16B H16C 109.7 ?
C15B C16B H16C 109.7 ?
C17B C16B H16D 109.7 ?
C15B C16B H16D 109.7 ?
H16C C16B H16D 108.2 ?
C12 C17B C16B 115.0(10) ?
C12 C17B H17C 108.5 ?
C16B C17B H17C 108.5 ?
C12 C17B H17D 108.5 ?
C16B C17B H17D 108.5 ?
H17C C17B H17D 107.5 ?

loop_
_geom_bond_atom_site_label_1
_geom_bond_atom_site_label_2
_geom_bond_distance
_geom_bond_publ_flag
O1 C1 1.4364(19) y
O1 H1 0.8200 ?
O2 C2 1.431(2) y
O2 H2 0.8200 ?
O3 C3 1.430(2) y
O3 H3 0.8200 ?
O4 C4 1.429(2) y
O4 H4 0.8200 ?
O5 C10 1.417(2) y
O5 C11 1.424(3) y
O6 C8 1.406(3) y
O6 H6 0.8200 ?
O6 H6D 0.8484 ?
N C7 1.467(2) y
N C5 1.480(2) y
N H1N 0.83(2) ?
C1 C10 1.518(3) ?
C1 C6 1.525(3) ?
C1 C2 1.542(2) ?
C2 C3 1.517(3) ?
C2 H2A 0.9800 ?
C3 C4 1.521(3) ?
C3 H3A 0.9800 ?
C4 C5 1.534(2) ?
C4 H4A 0.9800 ?
C5 C6 1.535(3) ?
C5 H5 0.9800 ?
C6 H6A 0.9700 ?
C6 H6B 0.9700 ?
C8 C7 1.527(3) ?
C8 H8A 0.9700 ?
C8 H8B 0.9700 ?
C7 C9B 1.513(15) ?
C7 C9 1.528(5) ?
C7 H7A 0.99(2) ?
C9 O7 1.364(9) ?
C9 H9A 0.9700 ?
C9 H9B 0.9700 ?
O7 H7 0.8200 ?
C9B O7B 1.37(2) ?
C9B H9B1 0.9700 ?
C9B H9B2 0.9700 ?
O7B H7B 0.8200 ?
C10 H10A 0.9700 ?
C10 H10B 0.9700 ?
C11 C12 1.502(3) ?
C11 H11A 0.9700 ?
C11 H11B 0.9700 ?
C12 C17B 1.491(11) ?
C12 C13 1.518(4) ?
C12 C17A 1.534(9) ?
C12 H12 0.98(2) ?
C13 C14 1.512(4) ?
C13 H13A 0.9700 ?
C13 H13B 0.9700 ?
C14 C15B 1.494(11) ?
C14 C15A 1.516(12) ?
C14 H14A 0.9700 ?
C14 H14B 0.9700 ?
C15A C16A 1.516(12) ?
C15A H15A 0.9700 ?
C15A H15B 0.9700 ?
C16A C17A 1.509(11) ?
C16A H16A 0.9700 ?
C16A H16B 0.9700 ?
C17A H17A 0.9700 ?
C17A H17B 0.9700 ?
C15B C16B 1.526(12) ?
C15B H15C 0.9700 ?
C15B H15D 0.9700 ?
C16B C17B 1.525(12) ?
C16B H16C 0.9700 ?
C16B H16D 0.9700 ?
C17B H17C 0.9700 ?
C17B H17D 0.9700 ?

loop_
_geom_hbond_atom_site_label_D
_geom_hbond_atom_site_label_H
_geom_hbond_atom_site_label_A
_geom_hbond_site_symmetry_A
_geom_hbond_distance_DH
_geom_hbond_distance_HA
_geom_hbond_distance_DA
_geom_hbond_angle_DHA
O1 H1 N . 0.82 2.03 2.763(2) 148
O2 H2 O3 2_757 0.82 1.91 2.7264(19) 171
O3 H3 O6 2_657 0.82 1.95 2.748(2) 166
O3 H3 O7 2_647 0.82 2.66 3.067(3) 112
O4 H4 O2 1_545 0.82 2.06 2.808(2) 152
O6 H6 O1 1_545 0.82 1.92 2.729(2) 171
O6 H6D O7B . 0.85 2.52 2.969(6) 114
N H1N O4 . 0.83(2) 2.32(2) 2.803(2) 117.3(16)
O7 H7 O4 2_657 0.82 2.31 3.074(3) 156
O7B H7B O2 2_647 0.82 2.15 2.877(5) 147
O7B H7B O3 2_647 0.82 2.52 3.008(7) 120
